data_1527325
loop_
_publ_author_name
'Edstroem, V.A.'
'Westman, S.'

_publ_section_title
;
 The crystal structure of the primitive cubic, non-centro- symmetric phase
 Ru Zn6
;
_journal_name_full 'Chemica Scripta'
_journal_page_first 137
_journal_page_last 143
_journal_volume 1
_journal_year 1971
_chemical_formula_sum 'Ru Zn6'
_space_group_IT_number 213
_symmetry_space_group_name_Hall 'P 4bd 2ab 3'
_symmetry_space_group_name_H-M 'P 41 3 2'
_cell_angle_alpha 90
_cell_angle_beta 90
_cell_angle_gamma 90
_cell_formula_units_Z 36
_cell_length_a 15.5575
_cell_length_b 15.5575
_cell_length_c 15.5575
_cell_volume 3765.472
_citation_journal_id_ASTM CSRPB9
_cod_data_source_file Edstroem_CSRPB9_1971_19.cif
_cod_data_source_block Ru1Zn6
_cod_original_formula_sum 'Ru1 Zn6'
_cod_database_code 1527325

loop_
_symmetry_equiv_pos_as_xyz
x,y,z
-y+1/4,x+3/4,z+1/4
-x+1/2,-y,z+1/2
y+1/4,-x+1/4,z+3/4
x+1/2,-y+1/2,-z
y+3/4,x+1/4,-z+1/4
-x,y+1/2,-z+1/2
-y+3/4,-x+3/4,-z+3/4
z,x,y
-x+1/4,z+3/4,y+1/4
-z+1/2,-x,y+1/2
x+1/4,-z+1/4,y+3/4
z+1/2,-x+1/2,-y
x+3/4,z+1/4,-y+1/4
-z,x+1/2,-y+1/2
-x+3/4,-z+3/4,-y+3/4
y,z,x
y+1/2,-z+1/2,-x
z+3/4,y+1/4,-x+1/4
-y,z+1/2,-x+1/2
-z+3/4,-y+3/4,-x+3/4
-y+1/2,-z,x+1/2
z+1/4,-y+1/4,x+3/4
-z+1/4,y+3/4,x+1/4

loop_
_atom_site_label
_atom_site_type_symbol
_atom_site_fract_x
_atom_site_fract_y
_atom_site_fract_z
_atom_site_occupancy
_atom_site_U_iso_or_equiv
Zn5 Zn 0.4755 0.3853 0.9607 1 0.0
Ru1 Ru 0.3258 0.3994 0.0406 1 0.0
Zn8 Zn 0.125 0.181 0.431 1 0.0
Zn4 Zn 0.2267 0.5217 0.9619 1 0.0
Zn6 Zn 0.213 0.9901 0.1018 1 0.0
Zn9 Zn 0.125 0.2985 0.5485 1 0.0
Zn11 Zn 0.125 0.8325 0.0825 1 0.0
Ru3 Ru 0.375 0.375 0.375 1 0.0
Zn10 Zn 0.125 0.0259 0.2759 1 0.0
Zn2 Zn 0.4359 0.2874 0.1014 1 0.0
Ru2 Ru 0.1225 0.1225 0.1225 1 0.0
Zn3 Zn 0.1006 0.5815 0.0398 1 0.0
Zn7 Zn 0.2251 0.2636 0.1157 1 0.0
Zn1 Zn 0.225 0.7021 0.137 1 0.0
